data_7010338
loop_
_publ_author_name
'Connelly, Neil G.'
'Emslie, David J. H.'
'Geiger, William E.'
'Hayward, Owen D.'
'Linehan, Emma B.'
'Orpen, A. Guy'
'Quayle, Michael J.'
'Rieger, Philip H.'

_publ_section_title
;
 Redox-induced \k2--\k3 isomerisation in
 hydrotris(pyrazolyl)boratorhodium complexes: synthesis, structure and
 ESR spectroscopy of stabilised rhodium(II) species
;
_journal_issue 5
_journal_name_full 'Journal of the Chemical Society, Dalton Transactions'
_journal_page_first 670
_journal_paper_doi 10.1039/b008131k
_journal_year 2001
_chemical_formula_sum 'C57 H60 B2 Cl6 F4 N6 P2 Rh'
_chemical_formula_weight 1304.28
_chemical_name_systematic
; 
 ? 
;
_space_group_IT_number 2
_symmetry_cell_setting triclinic
_symmetry_space_group_name_Hall '-P 1'
_symmetry_space_group_name_H-M 'P -1'
_atom_sites_solution_hydrogens geom
_atom_sites_solution_primary direct
_atom_sites_solution_secondary difmap
_audit_creation_method SHELXL-97
_cell_angle_alpha 93.214(12)
_cell_angle_beta 103.270(11)
_cell_angle_gamma 107.329(12)
_cell_formula_units_Z 2
_cell_length_a 10.6624(15)
_cell_length_b 17.463(2)
_cell_length_c 17.664(4)
_cell_measurement_reflns_used 154
_cell_measurement_temperature 173(2)
_cell_volume 3028.3(9)
_computing_cell_refinement 'SAINT (Siemens, 1995b)'
_computing_data_collection 'SMART (Siemens, 1995b)'
_computing_data_reduction 'SAINT (Siemens, 1995b)'
_computing_molecular_graphics 'SHELXL-97 (Sheldrick, 1997)'
_computing_publication_material 'SHELXL-97 (Sheldrick, 1997)'
_computing_structure_refinement 'SHELXL-97 (Sheldrick, 1997)'
_computing_structure_solution 'SHELXS-97 (Sheldrick, 1990)'
_diffrn_ambient_temperature 173(2)
_diffrn_measured_fraction_theta_full 0.990
_diffrn_measured_fraction_theta_max 0.990
_diffrn_measurement_device_type 'Siemens SMART CCD diffractometer'
_diffrn_measurement_method '\w rotation with narrow frames'
_diffrn_radiation_monochromator graphite
_diffrn_radiation_source 'fine-focus sealed tube'
_diffrn_radiation_type MoK\a
_diffrn_radiation_wavelength 0.71073
_diffrn_reflns_av_R_equivalents 0.0923
_diffrn_reflns_av_sigmaI/netI 0.1448
_diffrn_reflns_limit_h_max 12
_diffrn_reflns_limit_h_min -12
_diffrn_reflns_limit_k_max 20
_diffrn_reflns_limit_k_min -20
_diffrn_reflns_limit_l_max 21
_diffrn_reflns_limit_l_min -21
_diffrn_reflns_number 25610
_diffrn_reflns_theta_full 25.00
_diffrn_reflns_theta_max 25.00
_diffrn_reflns_theta_min 1.60
_exptl_absorpt_coefficient_mu 0.654
_exptl_absorpt_correction_T_max 0.894390
_exptl_absorpt_correction_T_min 0.796182
_exptl_absorpt_correction_type empirical
_exptl_absorpt_process_details 'SADABS, Sheldrick 1996'
_exptl_crystal_colour Purple
_exptl_crystal_density_diffrn 1.430
_exptl_crystal_density_method 'not measured'
_exptl_crystal_description Block
_exptl_crystal_F_000 1334
_exptl_crystal_size_max 0.3
_exptl_crystal_size_mid 0.1
_exptl_crystal_size_min 0.1
_refine_diff_density_max 0.914
_refine_diff_density_min -0.541
_refine_diff_density_rms 0.104
_refine_ls_extinction_method none
_refine_ls_goodness_of_fit_ref 1.009
_refine_ls_hydrogen_treatment mixed
_refine_ls_matrix_type full
_refine_ls_number_parameters 741
_refine_ls_number_reflns 10566
_refine_ls_number_restraints 0
_refine_ls_restrained_S_all 1.009
_refine_ls_R_factor_all 0.1380
_refine_ls_R_factor_gt 0.0655
_refine_ls_shift/su_max 0.007
_refine_ls_shift/su_mean 0.000
_refine_ls_structure_factor_coef Fsqd
_refine_ls_weighting_details 'calc w=1/[\s^2^(Fo^2^)+(0.0597P)^2^+0.0000P] where P=(Fo^2^+2Fc^2^)/3'
_refine_ls_weighting_scheme calc
_refine_ls_wR_factor_gt 0.1224
_refine_ls_wR_factor_ref 0.1521
_reflns_number_gt 6213
_reflns_number_total 10566
_reflns_threshold_expression >2sigma(I)
_cod_data_source_file b008131k.txt
_cod_data_source_block 8+[BF4]
_cod_depositor_comments
;
The following automatic conversions were performed:
'_symmetry_cell_setting' value 'Triclinic' changed to 'triclinic'
according to '/home/saulius/struct/CIF-dictionaries/cif_core.dic'
dictionary named 'cif_core.dic' version 2.4.1 from
2010-06-29.

'_exptl_absorpt_correction_type' value 'Empirical' changed to
'empirical' according to
'/home/saulius/struct/CIF-dictionaries/cif_core.dic' dictionary named
'cif_core.dic' version 2.4.1 from 2010-06-29.

Automatic conversion script
Id: cif_fix_enum 1527 2010-12-29 10:47:43Z saulius 
;
_cod_original_cell_volume 3028.4(9)
_cod_original_sg_symbol_H-M P-1
_cod_database_code 7010338

loop_
_symmetry_equiv_pos_as_xyz
'x, y, z'
'-x, -y, -z'

loop_
_atom_site_label
_atom_site_type_symbol
_atom_site_fract_x
_atom_site_fract_y
_atom_site_fract_z
_atom_site_U_iso_or_equiv
_atom_site_adp_type
_atom_site_occupancy
_atom_site_symmetry_multiplicity
_atom_site_calc_flag
_atom_site_refinement_flags
_atom_site_disorder_assembly
_atom_site_disorder_group
Rh1 Rh 0.56628(5) 0.78738(3) 0.73796(3) 0.02126(15) Uani 1 1 d . . .
P1 P 0.41830(16) 0.65745(10) 0.67918(10) 0.0253(4) Uani 1 1 d . . .
P2 P 0.46301(16) 0.80839(10) 0.83801(10) 0.0249(4) Uani 1 1 d . . .
N1 N 0.5640(5) 0.9403(3) 0.6616(3) 0.0261(12) Uani 1 1 d . . .
N2 N 0.4715(5) 0.8680(3) 0.6679(3) 0.0245(12) Uani 1 1 d . . .
N3 N 0.7345(5) 0.8756(3) 0.6357(3) 0.0254(12) Uani 1 1 d . . .
N4 N 0.6887(5) 0.7965(3) 0.6530(3) 0.0243(12) Uani 1 1 d . . .
N5 N 0.7792(5) 0.9512(3) 0.7671(3) 0.0269(12) Uani 1 1 d . . .
N6 N 0.7424(5) 0.8810(3) 0.8007(3) 0.0249(12) Uani 1 1 d . . .
C1 C 0.7232(7) 0.6646(4) 0.6082(4) 0.0338(17) Uani 1 1 d . . .
H1A H 0.6460 0.6380 0.6290 0.051 Uiso 1 1 calc R . .
H1B H 0.8065 0.6586 0.6410 0.051 Uiso 1 1 calc R . .
H1C H 0.7074 0.6394 0.5543 0.051 Uiso 1 1 calc R . .
C2 C 0.7382(6) 0.7520(4) 0.6083(4) 0.0260(15) Uani 1 1 d . . .
C3 C 0.8128(6) 0.8016(4) 0.5641(4) 0.0311(16) Uani 1 1 d . . .
H3A H 0.8586 0.7858 0.5289 0.037 Uiso 1 1 calc R . .
C4 C 0.8071(6) 0.8775(4) 0.5816(4) 0.0291(15) Uani 1 1 d . . .
C5 C 0.8752(8) 0.9542(4) 0.5517(4) 0.047(2) Uani 1 1 d . . .
H5A H 0.8068 0.9789 0.5279 0.071 Uiso 1 1 calc R . .
H5B H 0.9200 0.9415 0.5124 0.071 Uiso 1 1 calc R . .
H5C H 0.9430 0.9922 0.5955 0.071 Uiso 1 1 calc R . .
C6 C 0.5670(8) 1.0683(4) 0.6031(5) 0.052(2) Uani 1 1 d . . .
H6A H 0.5005 1.0957 0.5833 0.078 Uiso 1 1 calc R . .
H6B H 0.6142 1.0615 0.5629 0.078 Uiso 1 1 calc R . .
H6C H 0.6333 1.1009 0.6505 0.078 Uiso 1 1 calc R . .
C7 C 0.4949(7) 0.9865(4) 0.6224(4) 0.0299(16) Uani 1 1 d . . .
C8 C 0.3600(7) 0.9447(4) 0.6041(4) 0.0330(16) Uani 1 1 d . . .
H8A H 0.2879 0.9628 0.5779 0.040 Uiso 1 1 calc R . .
C9 C 0.3478(6) 0.8708(4) 0.6311(4) 0.0261(15) Uani 1 1 d . . .
C10 C 0.2206(6) 0.8005(4) 0.6190(4) 0.0300(16) Uani 1 1 d . . .
H10A H 0.2362 0.7626 0.6562 0.045 Uiso 1 1 calc R . .
H10B H 0.1951 0.7729 0.5653 0.045 Uiso 1 1 calc R . .
H10C H 0.1471 0.8199 0.6277 0.045 Uiso 1 1 calc R . .
C11 C 0.8333(7) 0.8267(4) 0.9213(4) 0.0359(17) Uani 1 1 d . . .
H11A H 0.8212 0.7760 0.8895 0.054 Uiso 1 1 calc R . .
H11B H 0.7582 0.8194 0.9463 0.054 Uiso 1 1 calc R . .
H11C H 0.9196 0.8420 0.9618 0.054 Uiso 1 1 calc R . .
C12 C 0.8345(6) 0.8921(4) 0.8699(4) 0.0320(16) Uani 1 1 d . . .
C13 C 0.9276(6) 0.9687(4) 0.8819(4) 0.0331(17) Uani 1 1 d . . .
H13A H 1.0025 0.9923 0.9263 0.040 Uiso 1 1 calc R . .
C14 C 0.8900(7) 1.0042(4) 0.8165(4) 0.0348(17) Uani 1 1 d . . .
C15 C 0.9527(8) 1.0878(4) 0.7971(4) 0.052(2) Uani 1 1 d . . .
H15A H 0.8817 1.1128 0.7804 0.078 Uiso 1 1 calc R . .
H15B H 0.9966 1.0839 0.7546 0.078 Uiso 1 1 calc R . .
H15C H 1.0206 1.1210 0.8437 0.078 Uiso 1 1 calc R . .
C16 C 0.3993(6) 0.6427(3) 0.5735(4) 0.0243(14) Uani 1 1 d . . .
C17 C 0.4084(6) 0.7087(4) 0.5312(4) 0.0287(15) Uani 1 1 d . . .
H17A H 0.4264 0.7611 0.5581 0.034 Uiso 1 1 calc R . .
C18 C 0.3915(7) 0.6989(4) 0.4512(4) 0.0381(17) Uani 1 1 d . . .
H18A H 0.3964 0.7444 0.4234 0.046 Uiso 1 1 calc R . .
C19 C 0.3675(7) 0.6238(4) 0.4109(4) 0.0394(18) Uani 1 1 d . . .
H19A H 0.3553 0.6175 0.3556 0.047 Uiso 1 1 calc R . .
C20 C 0.3611(7) 0.5577(4) 0.4511(4) 0.0374(18) Uani 1 1 d . . .
H20A H 0.3479 0.5064 0.4237 0.045 Uiso 1 1 calc R . .
C21 C 0.3738(6) 0.5657(4) 0.5308(4) 0.0335(17) Uani 1 1 d . . .
H21A H 0.3654 0.5194 0.5575 0.040 Uiso 1 1 calc R . .
C22 C 0.5010(6) 0.5855(4) 0.7213(4) 0.0262(15) Uani 1 1 d . . .
C23 C 0.4322(8) 0.5023(4) 0.7127(4) 0.0409(18) Uani 1 1 d . . .
H23A H 0.3396 0.4817 0.6837 0.049 Uiso 1 1 calc R . .
C24 C 0.4969(9) 0.4495(5) 0.7458(5) 0.054(2) Uani 1 1 d . . .
H24A H 0.4497 0.3931 0.7390 0.065 Uiso 1 1 calc R . .
C25 C 0.6318(10) 0.4802(5) 0.7891(5) 0.054(2) Uani 1 1 d . . .
H25A H 0.6762 0.4445 0.8127 0.065 Uiso 1 1 calc R . .
C26 C 0.7017(8) 0.5616(5) 0.7984(4) 0.053(2) Uani 1 1 d . . .
H26A H 0.7941 0.5819 0.8277 0.063 Uiso 1 1 calc R . .
C27 C 0.6362(7) 0.6134(4) 0.7647(4) 0.0357(17) Uani 1 1 d . . .
H27A H 0.6847 0.6697 0.7713 0.043 Uiso 1 1 calc R . .
C28 C 0.2442(6) 0.6083(4) 0.6853(4) 0.0296(16) Uani 1 1 d . . .
C29 C 0.1331(6) 0.5973(4) 0.6214(4) 0.0343(17) Uani 1 1 d . . .
H29A H 0.1472 0.6172 0.5740 0.041 Uiso 1 1 calc R . .
C30 C 0.0009(7) 0.5572(4) 0.6265(4) 0.0389(18) Uani 1 1 d . . .
H30A H -0.0743 0.5501 0.5826 0.047 Uiso 1 1 calc R . .
C31 C -0.0205(7) 0.5278(4) 0.6950(5) 0.0403(19) Uani 1 1 d . . .
H31A H -0.1104 0.5013 0.6985 0.048 Uiso 1 1 calc R . .
C32 C 0.0872(7) 0.5368(4) 0.7576(4) 0.0392(18) Uani 1 1 d . . .
H32A H 0.0721 0.5159 0.8044 0.047 Uiso 1 1 calc R . .
C33 C 0.2195(7) 0.5765(4) 0.7535(4) 0.0319(16) Uani 1 1 d . . .
H33A H 0.2938 0.5820 0.7974 0.038 Uiso 1 1 calc R . .
C34 C 0.2908(6) 0.8176(4) 0.8099(4) 0.0266(15) Uani 1 1 d . . .
C35 C 0.1768(6) 0.7523(4) 0.8057(4) 0.0332(16) Uani 1 1 d . . .
H35A H 0.1878 0.7021 0.8183 0.040 Uiso 1 1 calc R . .
C36 C 0.0470(7) 0.7580(5) 0.7837(4) 0.0404(18) Uani 1 1 d . . .
H36A H -0.0299 0.7119 0.7802 0.048 Uiso 1 1 calc R . .
C37 C 0.0304(7) 0.8312(5) 0.7668(4) 0.0425(19) Uani 1 1 d . . .
H37A H -0.0584 0.8357 0.7518 0.051 Uiso 1 1 calc R . .
C38 C 0.1416(7) 0.8973(4) 0.7716(4) 0.0392(18) Uani 1 1 d . . .
H38A H 0.1297 0.9476 0.7603 0.047 Uiso 1 1 calc R . .
C39 C 0.2720(6) 0.8914(4) 0.7930(4) 0.0299(16) Uani 1 1 d . . .
H39A H 0.3486 0.9376 0.7963 0.036 Uiso 1 1 calc R . .
C40 C 0.4464(6) 0.7343(4) 0.9078(4) 0.0309(16) Uani 1 1 d . . .
C41 C 0.3701(7) 0.7353(4) 0.9629(4) 0.0405(18) Uani 1 1 d . . .
H41A H 0.3264 0.7752 0.9650 0.049 Uiso 1 1 calc R . .
C42 C 0.3593(8) 0.6775(5) 1.0142(4) 0.051(2) Uani 1 1 d . . .
H42A H 0.3055 0.6770 1.0503 0.061 Uiso 1 1 calc R . .
C43 C 0.4257(8) 0.6210(5) 1.0131(5) 0.057(2) Uani 1 1 d . . .
H43A H 0.4197 0.5825 1.0491 0.068 Uiso 1 1 calc R . .
C44 C 0.5004(7) 0.6211(4) 0.9599(4) 0.0449(19) Uani 1 1 d . . .
H44A H 0.5450 0.5815 0.9585 0.054 Uiso 1 1 calc R . .
C45 C 0.5127(7) 0.6775(4) 0.9077(4) 0.0334(16) Uani 1 1 d . . .
H45A H 0.5667 0.6770 0.8719 0.040 Uiso 1 1 calc R . .
C46 C 0.5608(6) 0.9051(4) 0.8998(4) 0.0302(16) Uani 1 1 d . . .
C47 C 0.6089(7) 0.9102(5) 0.9812(4) 0.0411(18) Uani 1 1 d . . .
H47A H 0.5899 0.8622 1.0053 0.049 Uiso 1 1 calc R . .
C48 C 0.6835(7) 0.9835(5) 1.0274(5) 0.055(2) Uani 1 1 d . . .
H48A H 0.7137 0.9857 1.0826 0.066 Uiso 1 1 calc R . .
C49 C 0.7139(8) 1.0531(5) 0.9932(6) 0.057(2) Uani 1 1 d . . .
H49A H 0.7664 1.1032 1.0250 0.068 Uiso 1 1 calc R . .
C50 C 0.6685(7) 1.0511(4) 0.9124(5) 0.047(2) Uani 1 1 d . . .
H50A H 0.6888 1.0996 0.8893 0.056 Uiso 1 1 calc R . .
C51 C 0.5927(6) 0.9768(4) 0.8654(4) 0.0337(17) Uani 1 1 d . . .
H51A H 0.5628 0.9750 0.8102 0.040 Uiso 1 1 calc R . .
C101 C 0.1320(14) 0.3406(10) 0.9359(10) 0.151(6) Uani 1 1 d . B .
C102 C 0.1011(15) 0.4086(11) 0.9652(9) 0.154(6) Uani 1 1 d . . .
C103 C 0.4215(14) 1.1737(11) 0.8126(8) 0.157(7) Uani 1 1 d . . .
C104 C 0.4055(11) 1.1473(8) 0.7354(7) 0.111(4) Uani 1 1 d . C .
C105 C 0.0188(9) 0.3319(5) 0.6410(5) 0.060(2) Uani 1 1 d . . .
H10F H 0.0618 0.3730 0.6881 0.072 Uiso 1 1 calc R . .
H10G H -0.0783 0.3281 0.6240 0.072 Uiso 1 1 calc R . .
C106 C 0.0277(10) 0.2530(5) 0.6626(5) 0.071(3) Uani 1 1 d . . .
H10D H -0.0100 0.2411 0.7085 0.085 Uiso 1 1 calc R . .
H10E H 0.1245 0.2557 0.6779 0.085 Uiso 1 1 calc R . .
B1 B 0.7144(7) 0.9487(4) 0.6801(5) 0.0296(18) Uani 1 1 d . . .
H1 H 0.7639 0.9996 0.6620 0.036 Uiso 1 1 calc R . .
B2 B -0.2234(11) 0.2861(7) 0.7932(7) 0.062(3) Uani 1 1 d . . .
F1 F -0.235(3) 0.2400(16) 0.7360(16) 0.353(17) Uani 0.755(9) 1 d P A .
F1' F -0.265(2) 0.2378(12) 0.7166(13) 0.034(5) Uiso 0.245(9) 1 d P A 2
F2 F -0.3373(11) 0.3087(5) 0.7879(8) 0.149(5) Uani 0.755(9) 1 d P A .
F2' F -0.320(3) 0.2765(15) 0.7258(16) 0.080(8) Uiso 0.245(9) 1 d P A 2
F3 F -0.1242(9) 0.3535(5) 0.7905(6) 0.132(4) Uani 0.755(9) 1 d P A .
F3' F -0.1962(19) 0.3548(10) 0.8403(10) 0.039(5) Uiso 0.245(9) 1 d P A 2
F4 F -0.2212(8) 0.2386(4) 0.8472(4) 0.096(3) Uani 0.755(9) 1 d P A .
F4' F -0.078(2) 0.2835(15) 0.8037(14) 0.090(9) Uiso 0.245(9) 1 d P A 2
Cl1 Cl -0.0025(3) 0.3366(4) 1.0322(2) 0.109(3) Uani 0.792(11) 1 d P B 1
Cl1' Cl -0.0121(18) 0.4029(14) 1.0397(10) 0.115(8) Uiso 0.208(11) 1 d P B 2
Cl2 Cl 0.2436(3) 0.40567(19) 0.87239(18) 0.1028(10) Uani 1 1 d . . .
Cl3 Cl 0.2416(4) 1.1133(3) 0.6668(2) 0.107(2) Uani 0.781(10) 1 d P C 1
Cl3' Cl 0.326(2) 1.1785(13) 0.6550(11) 0.126(8) Uiso 0.219(10) 1 d P C 2
Cl4 Cl 0.3154(3) 1.2242(3) 0.8398(2) 0.101(2) Uani 0.756(8) 1 d P D 1
Cl4' Cl 0.310(2) 1.1354(14) 0.8332(13) 0.189(10) Uiso 0.244(8) 1 d P C 2
Cl5 Cl 0.0975(3) 0.36458(13) 0.56537(14) 0.0761(7) Uani 1 1 d . . .
Cl6 Cl -0.0626(2) 0.17326(12) 0.58383(13) 0.0681(7) Uani 1 1 d . . .

loop_
_atom_site_aniso_label
_atom_site_aniso_U_11
_atom_site_aniso_U_22
_atom_site_aniso_U_33
_atom_site_aniso_U_23
_atom_site_aniso_U_13
_atom_site_aniso_U_12
Rh1 0.0186(3) 0.0236(3) 0.0223(3) 0.0006(2) 0.0062(2) 0.0077(2)
P1 0.0228(10) 0.0252(9) 0.0277(10) 0.0023(8) 0.0074(8) 0.0071(8)
P2 0.0205(9) 0.0312(10) 0.0238(10) -0.0027(8) 0.0074(8) 0.0094(8)
N1 0.032(3) 0.022(3) 0.028(3) 0.006(2) 0.011(3) 0.011(3)
N2 0.030(3) 0.022(3) 0.025(3) 0.001(2) 0.009(3) 0.013(3)
N3 0.030(3) 0.022(3) 0.026(3) 0.005(2) 0.012(3) 0.007(2)
N4 0.025(3) 0.024(3) 0.028(3) 0.008(2) 0.011(2) 0.009(2)
N5 0.022(3) 0.028(3) 0.031(3) -0.002(3) 0.014(3) 0.004(3)
N6 0.020(3) 0.029(3) 0.026(3) 0.001(2) 0.006(3) 0.008(2)
C1 0.034(4) 0.031(4) 0.040(4) -0.003(3) 0.012(3) 0.014(3)
C2 0.025(4) 0.022(3) 0.030(4) -0.005(3) 0.009(3) 0.006(3)
C3 0.033(4) 0.035(4) 0.030(4) 0.002(3) 0.017(3) 0.012(3)
C4 0.030(4) 0.031(4) 0.023(4) 0.002(3) 0.012(3) 0.002(3)
C5 0.061(5) 0.037(4) 0.048(5) 0.007(4) 0.039(4) 0.004(4)
C6 0.057(5) 0.034(4) 0.075(6) 0.023(4) 0.029(5) 0.017(4)
C7 0.041(4) 0.025(4) 0.031(4) 0.008(3) 0.010(3) 0.020(3)
C8 0.035(4) 0.039(4) 0.029(4) 0.008(3) 0.004(3) 0.021(4)
C9 0.027(4) 0.030(4) 0.021(4) -0.003(3) 0.002(3) 0.012(3)
C10 0.022(4) 0.037(4) 0.028(4) 0.001(3) 0.002(3) 0.009(3)
C11 0.028(4) 0.047(4) 0.029(4) -0.002(3) 0.000(3) 0.014(3)
C12 0.019(4) 0.048(5) 0.030(4) -0.004(3) 0.008(3) 0.013(3)
C13 0.015(3) 0.043(4) 0.029(4) -0.014(3) 0.000(3) 0.000(3)
C14 0.024(4) 0.028(4) 0.048(5) -0.010(3) 0.015(4) 0.000(3)
C15 0.047(5) 0.043(5) 0.049(5) -0.008(4) 0.009(4) -0.004(4)
C16 0.018(3) 0.020(3) 0.033(4) -0.001(3) 0.007(3) 0.004(3)
C17 0.029(4) 0.028(4) 0.028(4) -0.004(3) 0.009(3) 0.009(3)
C18 0.048(5) 0.032(4) 0.034(5) 0.002(3) 0.013(4) 0.010(4)
C19 0.038(4) 0.050(5) 0.030(4) -0.003(4) 0.008(3) 0.016(4)
C20 0.048(5) 0.027(4) 0.037(5) -0.007(3) 0.013(4) 0.013(4)
C21 0.028(4) 0.029(4) 0.040(5) -0.002(3) 0.007(3) 0.005(3)
C22 0.025(4) 0.028(4) 0.027(4) 0.002(3) 0.011(3) 0.008(3)
C23 0.051(5) 0.040(4) 0.041(5) 0.012(4) 0.021(4) 0.022(4)
C24 0.083(7) 0.043(5) 0.058(6) 0.018(4) 0.040(5) 0.034(5)
C25 0.088(7) 0.062(6) 0.047(5) 0.030(5) 0.036(5) 0.057(6)
C26 0.055(5) 0.073(6) 0.039(5) 0.008(4) 0.009(4) 0.037(5)
C27 0.041(4) 0.044(4) 0.033(4) 0.007(3) 0.015(4) 0.025(4)
C28 0.027(4) 0.023(4) 0.040(4) 0.001(3) 0.011(3) 0.009(3)
C29 0.022(4) 0.033(4) 0.046(5) 0.007(3) 0.009(3) 0.005(3)
C30 0.025(4) 0.040(4) 0.050(5) 0.004(4) 0.006(4) 0.010(3)
C31 0.030(4) 0.034(4) 0.061(6) 0.005(4) 0.024(4) 0.008(3)
C32 0.042(5) 0.041(4) 0.041(5) 0.008(4) 0.022(4) 0.013(4)
C33 0.028(4) 0.032(4) 0.029(4) 0.000(3) 0.006(3) 0.001(3)
C34 0.021(4) 0.033(4) 0.026(4) -0.006(3) 0.007(3) 0.010(3)
C35 0.025(4) 0.035(4) 0.041(5) -0.001(3) 0.011(3) 0.011(3)
C36 0.018(4) 0.055(5) 0.041(5) 0.000(4) 0.008(3) 0.003(4)
C37 0.026(4) 0.071(6) 0.034(4) -0.008(4) 0.001(3) 0.027(4)
C38 0.034(4) 0.046(5) 0.041(5) -0.013(4) 0.007(4) 0.023(4)
C39 0.019(4) 0.040(4) 0.027(4) -0.003(3) 0.003(3) 0.008(3)
C40 0.028(4) 0.041(4) 0.022(4) 0.003(3) 0.010(3) 0.006(3)
C41 0.034(4) 0.061(5) 0.034(5) 0.007(4) 0.020(4) 0.018(4)
C42 0.043(5) 0.073(6) 0.038(5) 0.016(4) 0.022(4) 0.009(4)
C43 0.050(5) 0.078(6) 0.047(6) 0.031(5) 0.014(4) 0.022(5)
C44 0.047(5) 0.051(5) 0.040(5) 0.016(4) 0.009(4) 0.020(4)
C45 0.031(4) 0.042(4) 0.025(4) 0.002(3) 0.008(3) 0.009(3)
C46 0.021(4) 0.038(4) 0.035(4) -0.007(3) 0.013(3) 0.012(3)
C47 0.030(4) 0.056(5) 0.037(5) -0.007(4) 0.011(4) 0.015(4)
C48 0.031(5) 0.076(6) 0.044(5) -0.031(5) 0.006(4) 0.006(4)
C49 0.036(5) 0.052(6) 0.073(7) -0.026(5) 0.016(5) 0.007(4)
C50 0.032(4) 0.038(5) 0.074(6) -0.001(4) 0.018(4) 0.013(4)
C51 0.020(4) 0.035(4) 0.046(5) -0.013(3) 0.010(3) 0.011(3)
C101 0.087(10) 0.169(16) 0.175(17) 0.064(13) -0.008(10) 0.031(11)
C102 0.112(12) 0.193(18) 0.118(13) 0.006(12) -0.001(10) 0.016(12)
C103 0.090(10) 0.31(2) 0.089(11) -0.013(12) 0.013(8) 0.103(13)
C104 0.074(8) 0.154(11) 0.087(9) -0.050(8) 0.007(7) 0.032(8)
C105 0.085(7) 0.046(5) 0.054(6) 0.003(4) 0.033(5) 0.017(5)
C106 0.109(8) 0.045(5) 0.059(6) 0.005(4) 0.030(6) 0.019(5)
B1 0.026(4) 0.022(4) 0.043(5) 0.013(4) 0.016(4) 0.002(3)
B2 0.050(7) 0.061(7) 0.073(9) -0.017(7) 0.029(6) 0.009(6)
F1 0.42(4) 0.38(3) 0.31(3) -0.11(2) 0.12(3) 0.20(3)
F2 0.153(10) 0.102(7) 0.261(14) 0.068(8) 0.132(10) 0.078(7)
F3 0.091(7) 0.094(7) 0.155(10) 0.037(6) 0.004(6) -0.033(5)
F4 0.155(8) 0.085(5) 0.081(6) 0.058(5) 0.044(5) 0.068(5)
Cl1 0.058(2) 0.180(6) 0.079(3) 0.051(3) 0.0131(19) 0.023(3)
Cl2 0.0746(19) 0.139(3) 0.107(2) 0.068(2) 0.0285(17) 0.0385(18)
Cl3 0.084(3) 0.131(5) 0.094(3) -0.050(3) -0.005(2) 0.050(3)
Cl4 0.063(2) 0.137(4) 0.091(3) -0.046(2) -0.0065(19) 0.046(2)
Cl5 0.100(2) 0.0508(13) 0.0674(17) 0.0094(12) 0.0341(15) -0.0010(13)
Cl6 0.0879(18) 0.0393(12) 0.0656(16) 0.0019(11) 0.0215(13) 0.0031(12)

loop_
_atom_type_symbol
_atom_type_description
_atom_type_scat_dispersion_real
_atom_type_scat_dispersion_imag
_atom_type_scat_source
C C 0.0033 0.0016 'International Tables Vol C Tables 4.2.6.8 and 6.1.1.4'
H H 0.0000 0.0000 'International Tables Vol C Tables 4.2.6.8 and 6.1.1.4'
B B 0.0013 0.0007 'International Tables Vol C Tables 4.2.6.8 and 6.1.1.4'
N N 0.0061 0.0033 'International Tables Vol C Tables 4.2.6.8 and 6.1.1.4'
F F 0.0171 0.0103 'International Tables Vol C Tables 4.2.6.8 and 6.1.1.4'
P P 0.1023 0.0942 'International Tables Vol C Tables 4.2.6.8 and 6.1.1.4'
Rh Rh -1.1178 0.9187 'International Tables Vol C Tables 4.2.6.8 and 6.1.1.4'
Cl Cl 0.1484 0.1585 'International Tables Vol C Tables 4.2.6.8 and 6.1.1.4'

loop_
_geom_angle_atom_site_label_1
_geom_angle_atom_site_label_2
_geom_angle_atom_site_label_3
_geom_angle
_geom_angle_site_symmetry_1
_geom_angle_site_symmetry_3
_geom_angle_publ_flag
N6 Rh1 N4 80.43(19) . . ?
N6 Rh1 N2 95.43(19) . . ?
N4 Rh1 N2 85.15(17) . . ?
N6 Rh1 P2 88.21(14) . . ?
N4 Rh1 P2 167.15(13) . . ?
N2 Rh1 P2 90.01(13) . . ?
N6 Rh1 P1 161.01(13) . . ?
N4 Rh1 P1 93.55(14) . . ?
N2 Rh1 P1 102.03(14) . . ?
P2 Rh1 P1 99.11(6) . . ?
N6 Rh1 B1 52.3(2) . . ?
N4 Rh1 B1 54.75(18) . . ?
N2 Rh1 B1 52.25(19) . . ?
P2 Rh1 B1 113.23(14) . . ?
P1 Rh1 B1 136.60(15) . . ?
C16 P1 C28 101.7(3) . . ?
C16 P1 C22 106.6(3) . . ?
C28 P1 C22 100.4(3) . . ?
C16 P1 Rh1 111.9(2) . . ?
C28 P1 Rh1 128.2(2) . . ?
C22 P1 Rh1 106.0(2) . . ?
C46 P2 C40 104.2(3) . . ?
C46 P2 C34 101.9(3) . . ?
C40 P2 C34 102.7(3) . . ?
C46 P2 Rh1 110.4(2) . . ?
C40 P2 Rh1 117.3(2) . . ?
C34 P2 Rh1 118.4(2) . . ?
C7 N1 N2 108.7(5) . . ?
C7 N1 B1 130.3(5) . . ?
N2 N1 B1 119.4(5) . . ?
C9 N2 N1 106.4(5) . . ?
C9 N2 Rh1 139.9(4) . . ?
N1 N2 Rh1 113.6(4) . . ?
C4 N3 N4 109.4(5) . . ?
C4 N3 B1 127.4(5) . . ?
N4 N3 B1 122.8(5) . . ?
C2 N4 N3 105.3(5) . . ?
C2 N4 Rh1 142.9(4) . . ?
N3 N4 Rh1 111.8(3) . . ?
C14 N5 N6 108.7(5) . . ?
C14 N5 B1 131.4(6) . . ?
N6 N5 B1 118.2(5) . . ?
C12 N6 N5 106.9(5) . . ?
C12 N6 Rh1 135.7(4) . . ?
N5 N6 Rh1 117.4(4) . . ?
N4 C2 C3 110.1(5) . . ?
N4 C2 C1 126.5(6) . . ?
C3 C2 C1 123.4(5) . . ?
C4 C3 C2 106.3(5) . . ?
N3 C4 C3 108.9(5) . . ?
N3 C4 C5 123.2(6) . . ?
C3 C4 C5 127.8(6) . . ?
C8 C7 N1 108.4(5) . . ?
C8 C7 C6 129.6(6) . . ?
N1 C7 C6 122.0(6) . . ?
C7 C8 C9 106.7(5) . . ?
N2 C9 C8 109.8(6) . . ?
N2 C9 C10 122.9(5) . . ?
C8 C9 C10 127.2(6) . . ?
N6 C12 C13 109.7(6) . . ?
N6 C12 C11 122.4(6) . . ?
C13 C12 C11 127.8(6) . . ?
C14 C13 C12 106.0(6) . . ?
N5 C14 C13 108.7(6) . . ?
N5 C14 C15 121.3(7) . . ?
C13 C14 C15 130.0(7) . . ?
C17 C16 C21 117.4(6) . . ?
C17 C16 P1 119.8(5) . . ?
C21 C16 P1 122.8(5) . . ?
C18 C17 C16 121.0(6) . . ?
C17 C18 C19 120.7(6) . . ?
C18 C19 C20 119.8(7) . . ?
C21 C20 C19 120.4(6) . . ?
C20 C21 C16 120.6(6) . . ?
C27 C22 C23 117.7(6) . . ?
C27 C22 P1 119.8(5) . . ?
C23 C22 P1 122.4(5) . . ?
C24 C23 C22 121.1(7) . . ?
C23 C24 C25 119.1(7) . . ?
C26 C25 C24 120.9(7) . . ?
C25 C26 C27 119.3(8) . . ?
C26 C27 C22 121.7(7) . . ?
C29 C28 C33 118.0(6) . . ?
C29 C28 P1 121.3(5) . . ?
C33 C28 P1 120.5(5) . . ?
C28 C29 C30 120.5(7) . . ?
C31 C30 C29 120.2(7) . . ?
C32 C31 C30 120.0(7) . . ?
C31 C32 C33 120.5(7) . . ?
C32 C33 C28 120.8(6) . . ?
C35 C34 C39 117.9(6) . . ?
C35 C34 P2 121.1(5) . . ?
C39 C34 P2 121.0(5) . . ?
C34 C35 C36 121.8(6) . . ?
C37 C36 C35 119.4(7) . . ?
C38 C37 C36 120.0(6) . . ?
C37 C38 C39 120.5(7) . . ?
C38 C39 C34 120.3(6) . . ?
C45 C40 C41 119.1(6) . . ?
C45 C40 P2 119.5(5) . . ?
C41 C40 P2 121.4(5) . . ?
C42 C41 C40 119.5(7) . . ?
C43 C42 C41 120.7(7) . . ?
C44 C43 C42 119.3(7) . . ?
C43 C44 C45 121.5(7) . . ?
C40 C45 C44 120.0(6) . . ?
C47 C46 C51 118.1(6) . . ?
C47 C46 P2 121.9(5) . . ?
C51 C46 P2 120.0(5) . . ?
C48 C47 C46 121.5(7) . . ?
C49 C48 C47 119.9(8) . . ?
C48 C49 C50 120.7(8) . . ?
C49 C50 C51 119.5(7) . . ?
C50 C51 C46 120.3(7) . . ?
C102 C101 Cl2 92.4(11) . . ?
C101 C102 Cl1' 123.3(16) . . ?
C101 C102 Cl1 88.7(12) . . ?
Cl1' C102 Cl1 34.7(7) . . ?
Cl4' C103 C104 108.7(17) . . ?
Cl4' C103 Cl4 57.6(11) . . ?
C104 C103 Cl4 120.9(10) . . ?
C103 C104 Cl3' 128.1(12) . . ?
C103 C104 Cl3 121.6(9) . . ?
Cl3' C104 Cl3 43.3(8) . . ?
C103 C104 Cl4' 34.9(9) . . ?
Cl3' C104 Cl4' 116.7(10) . . ?
Cl3 C104 Cl4' 90.4(8) . . ?
C106 C105 Cl5 113.6(6) . . ?
C105 C106 Cl6 111.8(6) . . ?
N1 B1 N5 113.8(5) . . ?
N1 B1 N3 109.8(5) . . ?
N5 B1 N3 106.9(5) . . ?
N1 B1 Rh1 72.8(3) . . ?
N5 B1 Rh1 70.6(3) . . ?
N3 B1 Rh1 70.3(3) . . ?
F1 B2 F4 100.7(17) . . ?
F1 B2 F3' 161(2) . . ?
F4 B2 F3' 97.4(12) . . ?
F1 B2 F3 105.1(17) . . ?
F4 B2 F3 126.7(12) . . ?
F3' B2 F3 58.0(9) . . ?
F1 B2 F2' 57.8(17) . . ?
F4 B2 F2' 128.4(14) . . ?
F3' B2 F2' 114.4(18) . . ?
F3 B2 F2' 104.8(14) . . ?
F1 B2 F2 111.8(18) . . ?
F4 B2 F2 106.5(9) . . ?
F3' B2 F2 68.6(9) . . ?
F3 B2 F2 105.8(10) . . ?
F2' B2 F2 56.2(14) . . ?
F1 B2 F1' 13.9(19) . . ?
F4 B2 F1' 109.1(11) . . ?
F3' B2 F1' 153.1(15) . . ?
F3 B2 F1' 106.8(12) . . ?
F2' B2 F1' 43.8(14) . . ?
F2 B2 F1' 98.3(12) . . ?
F1 B2 F4' 77.6(17) . . ?
F4 B2 F4' 81.2(12) . . ?
F3' B2 F4' 98.9(14) . . ?
F3 B2 F4' 60.6(10) . . ?
F2' B2 F4' 128.3(18) . . ?
F2 B2 F4' 165.8(14) . . ?
F1' B2 F4' 90.1(13) . . ?
B2 F1 F2' 66.5(16) . . ?
B2 F1 F4' 59.3(15) . . ?
F2' F1 F4' 120(2) . . ?
F2' F1' B2 62.8(19) . . ?
F2' F2 B2 61.1(13) . . ?
F2' F2 F3' 106.9(15) . . ?
B2 F2 F3' 54.6(8) . . ?
F1' F2' F1 18(2) . . ?
F1' F2' F2 133(3) . . ?
F1 F2' F2 116(3) . . ?
F1' F2' B2 73.4(19) . . ?
F1 F2' B2 55.7(16) . . ?
F2 F2' B2 62.7(15) . . ?
F3' F3 B2 60.8(9) . . ?
F3' F3 F4' 104.6(13) . . ?
B2 F3 F4' 66.2(11) . . ?
F3 F3' B2 61.2(9) . . ?
F3 F3' F2 99.6(12) . . ?
B2 F3' F2 56.8(9) . . ?
F3 F4' B2 53.3(10) . . ?
F3 F4' F1 78.4(15) . . ?
B2 F4' F1 43.1(10) . . ?
C103 Cl4' C104 36.4(10) . . ?

loop_
_geom_bond_atom_site_label_1
_geom_bond_atom_site_label_2
_geom_bond_distance
_geom_bond_site_symmetry_2
_geom_bond_publ_flag
Rh1 N6 2.108(5) . ?
Rh1 N4 2.187(5) . ?
Rh1 N2 2.236(5) . ?
Rh1 P2 2.3521(17) . ?
Rh1 P1 2.3593(18) . ?
Rh1 B1 3.145(7) . ?
P1 C16 1.826(6) . ?
P1 C28 1.830(6) . ?
P1 C22 1.837(6) . ?
P2 C46 1.831(7) . ?
P2 C40 1.836(6) . ?
P2 C34 1.847(6) . ?
N1 C7 1.362(7) . ?
N1 N2 1.381(6) . ?
N1 B1 1.521(8) . ?
N2 C9 1.346(7) . ?
N3 C4 1.356(7) . ?
N3 N4 1.398(6) . ?
N3 B1 1.556(8) . ?
N4 C2 1.368(7) . ?
N5 C14 1.341(8) . ?
N5 N6 1.381(6) . ?
N5 B1 1.526(9) . ?
N6 C12 1.343(8) . ?
C1 C2 1.488(8) . ?
C2 C3 1.394(8) . ?
C3 C4 1.367(8) . ?
C4 C5 1.508(8) . ?
C6 C7 1.506(9) . ?
C7 C8 1.357(9) . ?
C8 C9 1.382(8) . ?
C9 C10 1.496(8) . ?
C11 C12 1.498(9) . ?
C12 C13 1.379(9) . ?
C13 C14 1.377(9) . ?
C14 C15 1.508(9) . ?
C16 C17 1.401(8) . ?
C16 C21 1.422(8) . ?
C17 C18 1.378(9) . ?
C18 C19 1.380(9) . ?
C19 C20 1.382(9) . ?
C20 C21 1.378(9) . ?
C22 C27 1.391(9) . ?
C22 C23 1.400(9) . ?
C23 C24 1.387(9) . ?
C24 C25 1.389(11) . ?
C25 C26 1.373(11) . ?
C26 C27 1.382(9) . ?
C28 C29 1.393(9) . ?
C28 C33 1.400(8) . ?
C29 C30 1.402(8) . ?
C30 C31 1.381(9) . ?
C31 C32 1.362(9) . ?
C32 C33 1.396(9) . ?
C34 C35 1.382(8) . ?
C34 C39 1.399(8) . ?
C35 C36 1.383(8) . ?
C36 C37 1.383(9) . ?
C37 C38 1.368(9) . ?
C38 C39 1.391(8) . ?
C40 C45 1.379(8) . ?
C40 C41 1.406(8) . ?
C41 C42 1.392(9) . ?
C42 C43 1.376(10) . ?
C43 C44 1.365(10) . ?
C44 C45 1.384(9) . ?
C46 C47 1.401(9) . ?
C46 C51 1.407(9) . ?
C47 C48 1.384(10) . ?
C48 C49 1.372(11) . ?
C49 C50 1.392(11) . ?
C50 C51 1.404(9) . ?
C101 C102 1.424(19) . ?
C101 Cl2 1.979(16) . ?
C102 Cl1' 1.97(2) . ?
C102 Cl1 2.034(17) . ?
C103 Cl4' 1.32(2) . ?
C103 C104 1.369(15) . ?
C103 Cl4 1.757(13) . ?
C104 Cl3' 1.69(2) . ?
C104 Cl3 1.791(12) . ?
C104 Cl4' 2.19(3) . ?
C105 C106 1.475(10) . ?
C105 Cl5 1.770(8) . ?
C106 Cl6 1.780(8) . ?
B2 F1 1.22(2) . ?
B2 F4 1.299(13) . ?
B2 F3' 1.335(19) . ?
B2 F3 1.340(13) . ?
B2 F2' 1.35(3) . ?
B2 F2 1.369(13) . ?
B2 F1' 1.45(3) . ?
B2 F4' 1.53(3) . ?
F1 F2' 1.24(4) . ?
F1 F4' 1.74(3) . ?
F1' F2' 1.05(3) . ?
F2 F2' 1.28(3) . ?
F2 F3' 1.524(18) . ?
F3 F3' 1.297(17) . ?
F3 F4' 1.46(2) . ?

loop_
_geom_torsion_atom_site_label_1
_geom_torsion_atom_site_label_2
_geom_torsion_atom_site_label_3
_geom_torsion_atom_site_label_4
_geom_torsion
_geom_torsion_site_symmetry_1
_geom_torsion_site_symmetry_2
_geom_torsion_site_symmetry_3
_geom_torsion_site_symmetry_4
_geom_torsion_publ_flag
Rh1 B1 N1 N2 -11.4(4) . . . . ?
